data_2222438
loop_
_publ_author_name
'Fan, Rui-Qing'
'Ding, Xiao-Dong'
'Zhou, Guang-Peng'
'Yang, Yu-Lin'

_publ_section_title
;
 2,6-Bis[1-(2-methylphenylimino)ethyl]pyridine
;
_journal_coeditor_code RZ2329
_journal_issue 7
_journal_name_full 'Acta Crystallographica Section E'
_journal_page_first o1480
_journal_paper_doi 10.1107/S1600536809020522
_journal_volume 65
_journal_year 2009
_chemical_formula_moiety 'C23 H23 N3'
_chemical_formula_sum 'C23 H23 N3'
_chemical_formula_weight 341.44
_chemical_name_systematic
;
2,6-bis[1-(2-methylphenylimino)ethyl]pyridine
;
_space_group_IT_number 14
_symmetry_cell_setting monoclinic
_symmetry_space_group_name_Hall '-P 2yn'
_symmetry_space_group_name_H-M 'P 1 21/n 1'
_atom_sites_solution_hydrogens geom
_atom_sites_solution_primary direct
_atom_sites_solution_secondary difmap
_audit_creation_method SHELXL-97
_cell_angle_alpha 90.00
_cell_angle_beta 115.62(3)
_cell_angle_gamma 90.00
_cell_formula_units_Z 4
_cell_length_a 12.966(3)
_cell_length_b 11.304(2)
_cell_length_c 14.767(3)
_cell_measurement_reflns_used 18526
_cell_measurement_temperature 193(2)
_cell_measurement_theta_max 27.48
_cell_measurement_theta_min 3.06
_cell_volume 1951.6(8)
_computing_cell_refinement 'SAINT (Bruker, 2000)'
_computing_data_collection 'SMART (Bruker, 2000)'
_computing_data_reduction 'SAINT (Bruker, 2000)'
_computing_molecular_graphics 'SHELXTL (Sheldrick, 2008)'
_computing_publication_material 'SHELXTL (Sheldrick, 2008)'
_computing_structure_refinement 'SHELXL97 (Sheldrick, 2008)'
_computing_structure_solution 'SHELXS97 (Sheldrick, 2008)'
_diffrn_ambient_temperature 193(2)
_diffrn_measured_fraction_theta_full 0.990
_diffrn_measured_fraction_theta_max 0.990
_diffrn_measurement_device_type 'Bruker SMART APEX CCD area-detector'
_diffrn_measurement_method 'phi and omega scans'
_diffrn_radiation_monochromator graphite
_diffrn_radiation_source 'fine-focus sealed tube'
_diffrn_radiation_type MoK\a
_diffrn_radiation_wavelength 0.71073
_diffrn_reflns_av_R_equivalents 0.0370
_diffrn_reflns_av_sigmaI/netI 0.0356
_diffrn_reflns_limit_h_max 16
_diffrn_reflns_limit_h_min -16
_diffrn_reflns_limit_k_max 13
_diffrn_reflns_limit_k_min -14
_diffrn_reflns_limit_l_max 19
_diffrn_reflns_limit_l_min -19
_diffrn_reflns_number 18526
_diffrn_reflns_theta_full 27.48
_diffrn_reflns_theta_max 27.48
_diffrn_reflns_theta_min 3.06
_diffrn_standards_decay_% 0
_diffrn_standards_interval_count 0
_diffrn_standards_number 0
_exptl_absorpt_coefficient_mu 0.069
_exptl_absorpt_correction_T_max 0.972
_exptl_absorpt_correction_T_min 0.960
_exptl_absorpt_correction_type multi-scan
_exptl_absorpt_process_details '(SADABS; Bruker, 2000)'
_exptl_crystal_colour yellow
_exptl_crystal_density_diffrn 1.162
_exptl_crystal_density_method 'not measured'
_exptl_crystal_description block
_exptl_crystal_F_000 728
_exptl_crystal_size_max 0.56
_exptl_crystal_size_mid 0.41
_exptl_crystal_size_min 0.36
_refine_diff_density_max 0.219
_refine_diff_density_min -0.157
_refine_ls_extinction_method none
_refine_ls_goodness_of_fit_ref 1.057
_refine_ls_hydrogen_treatment constr
_refine_ls_matrix_type full
_refine_ls_number_parameters 235
_refine_ls_number_reflns 4435
_refine_ls_number_restraints 0
_refine_ls_restrained_S_all 1.057
_refine_ls_R_factor_all 0.0842
_refine_ls_R_factor_gt 0.0510
_refine_ls_shift/su_max 0.000
_refine_ls_shift/su_mean 0.000
_refine_ls_structure_factor_coef Fsqd
_refine_ls_weighting_details 'calc w=1/[\s^2^(Fo^2^)+(0.0848P)^2^+0.0410P] where P=(Fo^2^+2Fc^2^)/3'
_refine_ls_weighting_scheme calc
_refine_ls_wR_factor_gt 0.1403
_refine_ls_wR_factor_ref 0.1570
_reflns_number_gt 2804
_reflns_number_total 4435
_reflns_threshold_expression >2sigma(I)
_cod_data_source_file rz2329.cif
_cod_data_source_block I
_cod_original_sg_symbol_H-M 'P 21/n'
_cod_database_code 2222438
_cod_database_fobs_code 2222438

loop_
_symmetry_equiv_pos_as_xyz
'x, y, z'
'-x+1/2, y+1/2, -z+1/2'
'-x, -y, -z'
'x-1/2, -y-1/2, z-1/2'

loop_
_atom_site_type_symbol
_atom_site_label
_atom_site_fract_x
_atom_site_fract_y
_atom_site_fract_z
_atom_site_U_iso_or_equiv
_atom_site_adp_type
_atom_site_calc_flag
_atom_site_refinement_flags
_atom_site_occupancy
_atom_site_disorder_assembly
_atom_site_disorder_group
N N2 0.27847(10) 0.74889(10) 0.16139(9) 0.0458(3) Uani d . 1 . .
N N1 -0.01920(11) 0.79913(11) 0.03667(10) 0.0527(3) Uani d . 1 . .
C C6 0.37804(12) 0.80381(12) 0.18433(11) 0.0448(4) Uani d . 1 . .
N N3 0.57761(11) 0.77842(11) 0.25205(11) 0.0565(4) Uani d . 1 . .
C C2 0.18145(13) 0.80916(12) 0.10943(11) 0.0457(4) Uani d . 1 . .
C C1 0.07290(13) 0.74430(12) 0.08606(11) 0.0476(4) Uani d . 1 . .
C C7 0.48407(13) 0.73369(12) 0.24317(11) 0.0466(4) Uani d . 1 . .
C C3 0.18154(13) 0.92576(13) 0.08007(12) 0.0524(4) Uani d . 1 . .
H H3B 0.1130 0.9656 0.0444 0.063 Uiso calc R 1 . .
C C5 0.38449(14) 0.92051(13) 0.15758(13) 0.0543(4) Uani d . 1 . .
H H5A 0.4550 0.9567 0.1751 0.065 Uiso calc R 1 . .
C C10 -0.12858(13) 0.74706(12) 0.00704(12) 0.0489(4) Uani d . 1 . .
C C17 0.68397(13) 0.72253(14) 0.30780(13) 0.0523(4) Uani d . 1 . .
C C15 -0.18677(13) 0.75912(12) 0.06699(12) 0.0522(4) Uani d . 1 . .
C C4 0.28403(14) 0.98142(13) 0.10444(13) 0.0586(4) Uani d . 1 . .
H H4A 0.2858 1.0595 0.0853 0.070 Uiso calc R 1 . .
C C14 -0.29933(15) 0.72146(15) 0.02802(15) 0.0620(5) Uani d . 1 . .
H H14A -0.3395 0.7298 0.0668 0.074 Uiso calc R 1 . .
C C22 0.71360(14) 0.61751(15) 0.27656(14) 0.0633(5) Uani d . 1 . .
H H22A 0.6602 0.5788 0.2202 0.076 Uiso calc R 1 . .
C C9 0.47073(15) 0.62046(14) 0.28932(15) 0.0633(5) Uani d . 1 . .
H H9A 0.5443 0.5840 0.3248 0.095 Uiso calc R 1 . .
H H9B 0.4213 0.5681 0.2375 0.095 Uiso calc R 1 . .
H H9C 0.4381 0.6366 0.3353 0.095 Uiso calc R 1 . .
C C18 0.76376(15) 0.78082(15) 0.39198(13) 0.0579(4) Uani d . 1 . .
C C8 0.08130(16) 0.61968(15) 0.12366(17) 0.0764(6) Uani d . 1 . .
H H8A 0.0058 0.5882 0.1037 0.115 Uiso calc R 1 . .
H H8B 0.1217 0.6191 0.1956 0.115 Uiso calc R 1 . .
H H8C 0.1217 0.5721 0.0958 0.115 Uiso calc R 1 . .
C C13 -0.35352(16) 0.67238(16) -0.06562(16) 0.0697(5) Uani d . 1 . .
H H13A -0.4295 0.6487 -0.0902 0.084 Uiso calc R 1 . .
C C11 -0.18236(16) 0.69527(15) -0.08650(14) 0.0634(5) Uani d . 1 . .
H H11A -0.1426 0.6850 -0.1254 0.076 Uiso calc R 1 . .
C C20 0.90039(16) 0.62620(19) 0.41061(16) 0.0742(6) Uani d . 1 . .
H H20A 0.9733 0.5946 0.4454 0.089 Uiso calc R 1 . .
C C12 -0.29465(17) 0.65852(17) -0.12285(15) 0.0721(5) Uani d . 1 . .
H H12A -0.3304 0.6243 -0.1862 0.087 Uiso calc R 1 . .
C C19 0.87169(16) 0.72988(18) 0.44214(14) 0.0708(5) Uani d . 1 . .
H H19A 0.9259 0.7674 0.4988 0.085 Uiso calc R 1 . .
C C16 -0.12855(18) 0.81252(18) 0.17075(15) 0.0768(6) Uani d . 1 . .
H H16A -0.1809 0.8138 0.2009 0.115 Uiso calc R 1 . .
H H16B -0.1049 0.8918 0.1659 0.115 Uiso calc R 1 . .
H H16C -0.0629 0.7659 0.2114 0.115 Uiso calc R 1 . .
C C21 0.82176(17) 0.56955(18) 0.32815(17) 0.0744(5) Uani d . 1 . .
H H21A 0.8407 0.4990 0.3066 0.089 Uiso calc R 1 . .
C C23 0.7334(2) 0.89394(18) 0.42839(17) 0.0874(6) Uani d . 1 . .
H H23A 0.6561 0.9154 0.3847 0.131 Uiso calc R 1 . .
H H23B 0.7842 0.9558 0.4283 0.131 Uiso calc R 1 . .
H H23C 0.7407 0.8829 0.4953 0.131 Uiso calc R 1 . .

loop_
_atom_site_aniso_label
_atom_site_aniso_U_11
_atom_site_aniso_U_22
_atom_site_aniso_U_33
_atom_site_aniso_U_12
_atom_site_aniso_U_13
_atom_site_aniso_U_23
N2 0.0389(7) 0.0437(7) 0.0531(7) 0.0021(5) 0.0183(6) 0.0030(5)
N1 0.0407(7) 0.0476(7) 0.0659(9) 0.0017(5) 0.0193(6) 0.0079(6)
C6 0.0412(8) 0.0442(8) 0.0508(8) 0.0034(6) 0.0217(7) 0.0030(6)
N3 0.0409(8) 0.0550(7) 0.0719(9) 0.0030(6) 0.0227(7) 0.0109(6)
C2 0.0413(8) 0.0460(8) 0.0493(8) 0.0043(6) 0.0191(7) 0.0026(6)
C1 0.0423(8) 0.0458(8) 0.0533(9) 0.0019(6) 0.0193(7) 0.0031(6)
C7 0.0421(8) 0.0441(7) 0.0537(9) 0.0027(6) 0.0208(7) -0.0005(6)
C3 0.0439(9) 0.0460(8) 0.0631(10) 0.0072(6) 0.0191(7) 0.0075(7)
C5 0.0434(9) 0.0472(8) 0.0721(11) -0.0002(6) 0.0247(8) 0.0068(7)
C10 0.0394(8) 0.0399(7) 0.0619(9) 0.0040(6) 0.0166(7) 0.0108(6)
C17 0.0384(8) 0.0541(9) 0.0654(10) 0.0012(7) 0.0234(8) 0.0113(7)
C15 0.0446(9) 0.0435(8) 0.0658(10) 0.0024(6) 0.0212(8) 0.0074(7)
C4 0.0521(10) 0.0421(8) 0.0790(11) 0.0036(7) 0.0260(8) 0.0122(7)
C14 0.0454(9) 0.0622(10) 0.0774(12) 0.0018(8) 0.0256(9) 0.0112(9)
C22 0.0455(9) 0.0639(10) 0.0785(12) 0.0029(8) 0.0248(9) 0.0004(8)
C9 0.0487(10) 0.0548(9) 0.0876(13) 0.0091(7) 0.0305(9) 0.0182(8)
C18 0.0542(10) 0.0614(9) 0.0583(10) -0.0042(8) 0.0245(8) 0.0091(7)
C8 0.0511(10) 0.0542(10) 0.1118(16) 0.0021(8) 0.0239(10) 0.0249(10)
C13 0.0429(9) 0.0704(11) 0.0806(13) -0.0085(8) 0.0125(9) 0.0122(10)
C11 0.0589(11) 0.0667(10) 0.0621(11) -0.0051(8) 0.0238(9) 0.0013(8)
C20 0.0415(10) 0.0890(14) 0.0863(14) 0.0123(9) 0.0222(10) 0.0223(11)
C12 0.0647(12) 0.0717(11) 0.0630(11) -0.0148(9) 0.0116(10) -0.0010(9)
C19 0.0518(11) 0.0886(13) 0.0613(11) -0.0094(9) 0.0143(9) 0.0121(9)
C16 0.0730(13) 0.0819(13) 0.0805(14) -0.0175(10) 0.0380(11) -0.0189(10)
C21 0.0567(11) 0.0729(11) 0.1024(15) 0.0155(9) 0.0428(11) 0.0108(11)
C23 0.1025(18) 0.0732(12) 0.0791(14) -0.0003(12) 0.0323(13) -0.0034(10)

loop_
_atom_type_symbol
_atom_type_description
_atom_type_scat_dispersion_real
_atom_type_scat_dispersion_imag
_atom_type_scat_source
C C 0.0033 0.0016 'International Tables Vol C Tables 4.2.6.8 and 6.1.1.4'
H H 0.0000 0.0000 'International Tables Vol C Tables 4.2.6.8 and 6.1.1.4'
N N 0.0061 0.0033 'International Tables Vol C Tables 4.2.6.8 and 6.1.1.4'

loop_
_geom_angle_atom_site_label_1
_geom_angle_atom_site_label_2
_geom_angle_atom_site_label_3
_geom_angle_site_symmetry_1
_geom_angle_site_symmetry_3
_geom_angle
_geom_angle_publ_flag
C6 N2 C2 . . 118.22(12) ?
C1 N1 C10 . . 123.03(12) ?
N2 C6 C5 . . 122.59(13) ?
N2 C6 C7 . . 116.43(12) ?
C5 C6 C7 . . 120.96(13) ?
C7 N3 C17 . . 122.08(13) ?
N2 C2 C3 . . 122.25(14) ?
N2 C2 C1 . . 116.17(12) ?
C3 C2 C1 . . 121.58(13) ?
N1 C1 C2 . . 117.13(13) ?
N1 C1 C8 . . 125.07(14) ?
C2 C1 C8 . . 117.79(13) ?
N3 C7 C9 . . 126.06(14) ?
N3 C7 C6 . . 116.53(13) ?
C9 C7 C6 . . 117.37(13) ?
C4 C3 C2 . . 119.07(14) ?
C4 C3 H3B . . 120.5 ?
C2 C3 H3B . . 120.5 ?
C4 C5 C6 . . 118.51(14) ?
C4 C5 H5A . . 120.7 ?
C6 C5 H5A . . 120.7 ?
C11 C10 C15 . . 119.90(15) ?
C11 C10 N1 . . 119.33(16) ?
C15 C10 N1 . . 120.41(15) ?
C22 C17 C18 . . 119.76(15) ?
C22 C17 N3 . . 121.99(15) ?
C18 C17 N3 . . 118.04(15) ?
C14 C15 C10 . . 117.91(16) ?
C14 C15 C16 . . 121.28(17) ?
C10 C15 C16 . . 120.81(15) ?
C3 C4 C5 . . 119.35(14) ?
C3 C4 H4A . . 120.3 ?
C5 C4 H4A . . 120.3 ?
C13 C14 C15 . . 122.21(18) ?
C13 C14 H14A . . 118.9 ?
C15 C14 H14A . . 118.9 ?
C21 C22 C17 . . 120.83(17) ?
C21 C22 H22A . . 119.6 ?
C17 C22 H22A . . 119.6 ?
C7 C9 H9A . . 109.5 ?
C7 C9 H9B . . 109.5 ?
H9A C9 H9B . . 109.5 ?
C7 C9 H9C . . 109.5 ?
H9A C9 H9C . . 109.5 ?
H9B C9 H9C . . 109.5 ?
C17 C18 C19 . . 117.84(17) ?
C17 C18 C23 . . 120.89(17) ?
C19 C18 C23 . . 121.26(18) ?
C1 C8 H8A . . 109.5 ?
C1 C8 H8B . . 109.5 ?
H8A C8 H8B . . 109.5 ?
C1 C8 H8C . . 109.5 ?
H8A C8 H8C . . 109.5 ?
H8B C8 H8C . . 109.5 ?
C14 C13 C12 . . 119.32(17) ?
C14 C13 H13A . . 120.3 ?
C12 C13 H13A . . 120.3 ?
C10 C11 C12 . . 120.57(19) ?
C10 C11 H11A . . 119.7 ?
C12 C11 H11A . . 119.7 ?
C21 C20 C19 . . 119.81(17) ?
C21 C20 H20A . . 120.1 ?
C19 C20 H20A . . 120.1 ?
C13 C12 C11 . . 120.05(18) ?
C13 C12 H12A . . 120.0 ?
C11 C12 H12A . . 120.0 ?
C20 C19 C18 . . 122.03(18) ?
C20 C19 H19A . . 119.0 ?
C18 C19 H19A . . 119.0 ?
C15 C16 H16A . . 109.5 ?
C15 C16 H16B . . 109.5 ?
H16A C16 H16B . . 109.5 ?
C15 C16 H16C . . 109.5 ?
H16A C16 H16C . . 109.5 ?
H16B C16 H16C . . 109.5 ?
C20 C21 C22 . . 119.73(18) ?
C20 C21 H21A . . 120.1 ?
C22 C21 H21A . . 120.1 ?
C18 C23 H23A . . 109.5 ?
C18 C23 H23B . . 109.5 ?
H23A C23 H23B . . 109.5 ?
C18 C23 H23C . . 109.5 ?
H23A C23 H23C . . 109.5 ?
H23B C23 H23C . . 109.5 ?

loop_
_geom_bond_atom_site_label_1
_geom_bond_atom_site_label_2
_geom_bond_site_symmetry_2
_geom_bond_distance
_geom_bond_publ_flag
N2 C6 . 1.3374(18) ?
N2 C2 . 1.3420(18) ?
N1 C1 . 1.2606(18) ?
N1 C10 . 1.4187(19) ?
C6 C5 . 1.390(2) ?
C6 C7 . 1.497(2) ?
N3 C7 . 1.2674(19) ?
N3 C17 . 1.413(2) ?
C2 C3 . 1.388(2) ?
C2 C1 . 1.489(2) ?
C1 C8 . 1.501(2) ?
C7 C9 . 1.495(2) ?
C3 C4 . 1.370(2) ?
C3 H3B . 0.9300 ?
C5 C4 . 1.379(2) ?
C5 H5A . 0.9300 ?
C10 C11 . 1.380(2) ?
C10 C15 . 1.396(2) ?
C17 C22 . 1.387(2) ?
C17 C18 . 1.392(2) ?
C15 C14 . 1.384(2) ?
C15 C16 . 1.511(3) ?
C4 H4A . 0.9300 ?
C14 C13 . 1.369(3) ?
C14 H14A . 0.9300 ?
C22 C21 . 1.385(2) ?
C22 H22A . 0.9300 ?
C9 H9A . 0.9600 ?
C9 H9B . 0.9600 ?
C9 H9C . 0.9600 ?
C18 C19 . 1.394(3) ?
C18 C23 . 1.504(3) ?
C8 H8A . 0.9600 ?
C8 H8B . 0.9600 ?
C8 H8C . 0.9600 ?
C13 C12 . 1.371(3) ?
C13 H13A . 0.9300 ?
C11 C12 . 1.380(3) ?
C11 H11A . 0.9300 ?
C20 C21 . 1.363(3) ?
C20 C19 . 1.371(3) ?
C20 H20A . 0.9300 ?
C12 H12A . 0.9300 ?
C19 H19A . 0.9300 ?
C16 H16A . 0.9600 ?
C16 H16B . 0.9600 ?
C16 H16C . 0.9600 ?
C21 H21A . 0.9300 ?
C23 H23A . 0.9600 ?
C23 H23B . 0.9600 ?
C23 H23C . 0.9600 ?

loop_
_geom_torsion_atom_site_label_1
_geom_torsion_atom_site_label_2
_geom_torsion_atom_site_label_3
_geom_torsion_atom_site_label_4
_geom_torsion_site_symmetry_1
_geom_torsion_site_symmetry_2
_geom_torsion_site_symmetry_3
_geom_torsion_site_symmetry_4
_geom_torsion
_geom_torsion_publ_flag
C2 N2 C6 C5 . . . . 0.8(2) ?
C2 N2 C6 C7 . . . . 179.43(13) ?
C6 N2 C2 C3 . . . . -0.6(2) ?
C6 N2 C2 C1 . . . . -179.79(13) ?
C10 N1 C1 C2 . . . . 178.32(14) ?
C10 N1 C1 C8 . . . . -2.3(3) ?
N2 C2 C1 N1 . . . . -179.50(14) ?
C3 C2 C1 N1 . . . . 1.3(2) ?
N2 C2 C1 C8 . . . . 1.0(2) ?
C3 C2 C1 C8 . . . . -178.12(16) ?
C17 N3 C7 C9 . . . . 1.0(3) ?
C17 N3 C7 C6 . . . . 178.40(14) ?
N2 C6 C7 N3 . . . . 169.72(14) ?
C5 C6 C7 N3 . . . . -11.6(2) ?
N2 C6 C7 C9 . . . . -12.7(2) ?
C5 C6 C7 C9 . . . . 165.96(16) ?
N2 C2 C3 C4 . . . . 0.3(2) ?
C1 C2 C3 C4 . . . . 179.40(15) ?
N2 C6 C5 C4 . . . . -0.6(2) ?
C7 C6 C5 C4 . . . . -179.19(15) ?
C1 N1 C10 C11 . . . . -93.60(19) ?
C1 N1 C10 C15 . . . . 93.31(19) ?
C7 N3 C17 C22 . . . . 68.2(2) ?
C7 N3 C17 C18 . . . . -117.05(18) ?
C11 C10 C15 C14 . . . . -2.1(2) ?
N1 C10 C15 C14 . . . . 170.93(13) ?
C11 C10 C15 C16 . . . . 178.34(15) ?
N1 C10 C15 C16 . . . . -8.6(2) ?
C2 C3 C4 C5 . . . . -0.1(3) ?
C6 C5 C4 C3 . . . . 0.3(3) ?
C10 C15 C14 C13 . . . . 0.8(2) ?
C16 C15 C14 C13 . . . . -179.72(16) ?
C18 C17 C22 C21 . . . . 0.1(3) ?
N3 C17 C22 C21 . . . . 174.74(16) ?
C22 C17 C18 C19 . . . . -0.2(2) ?
N3 C17 C18 C19 . . . . -175.06(15) ?
C22 C17 C18 C23 . . . . -179.14(17) ?
N3 C17 C18 C23 . . . . 6.0(2) ?
C15 C14 C13 C12 . . . . 0.7(3) ?
C15 C10 C11 C12 . . . . 2.1(2) ?
N1 C10 C11 C12 . . . . -171.07(15) ?
C14 C13 C12 C11 . . . . -0.8(3) ?
C10 C11 C12 C13 . . . . -0.5(3) ?
C21 C20 C19 C18 . . . . -0.4(3) ?
C17 C18 C19 C20 . . . . 0.4(3) ?
C23 C18 C19 C20 . . . . 179.31(19) ?
C19 C20 C21 C22 . . . . 0.3(3) ?
C17 C22 C21 C20 . . . . -0.1(3) ?

loop_
_cod_related_entry_id
_cod_related_entry_database
_cod_related_entry_code
1 ChemSpider 9446970
